data_4133393
loop_
_publ_author_name
'de la Vega-Hern\'andez, Karen'
'Romain, Elise'
'Coffinet, Anais'
'Bijouard, Kajetan'
'Gontard, Geoffrey'
'Chemla, Fabrice'
'Ferreira, Franck'
'Jackowski, Olivier'
'Perez-Luna, Alejandro'

_publ_section_title
;
 Radical Germylzincation of \a-Heteroatom-Substituted Alkynes.
;
_journal_issue 50
_journal_name_full 'Journal of the American Chemical Society'
_journal_page_first 17632
_journal_page_last 17642
_journal_paper_doi 10.1021/jacs.8b09851
_journal_volume 140
_journal_year 2018
_chemical_formula_moiety 'C34 H29 Ge N O2'
_chemical_formula_sum 'C34 H29 Ge N O2'
_chemical_formula_weight 556.17
_space_group_crystal_system monoclinic
_space_group_IT_number 14
_space_group_name_Hall '-P 2ybc'
_space_group_name_H-M_alt 'P 1 21/c 1'
_atom_sites_solution_hydrogens geom
_atom_sites_solution_primary dual
_atom_sites_solution_secondary difmap
_audit_creation_date 2017-07-25
_audit_creation_method
;
Olex2 1.2
(compiled 2017.03.28 svn.r3405 for OlexSys, GUI svn.r5337)
;
_cell_angle_alpha 90
_cell_angle_beta 111.976(2)
_cell_angle_gamma 90
_cell_formula_units_Z 4
_cell_length_a 10.4058(3)
_cell_length_b 20.8929(7)
_cell_length_c 13.6211(5)
_cell_measurement_reflns_used 9898
_cell_measurement_temperature 200
_cell_measurement_theta_max 30.06
_cell_measurement_theta_min 2.32
_cell_volume 2746.16(16)
_computing_cell_refinement 'Bruker SAINT'
_computing_data_collection 'Bruker APEX2'
_computing_data_reduction 'Bruker SAINT'
_computing_molecular_graphics 'Olex2 (Dolomanov et al., 2009)'
_computing_publication_material 'Olex2 (Dolomanov et al., 2009)'
_computing_structure_refinement 'ShelXL (Sheldrick, 2015)'
_computing_structure_solution 'ShelXT (Sheldrick, 2015)'
_diffrn_ambient_temperature 200
_diffrn_detector_area_resol_mean 8
_diffrn_measured_fraction_theta_full 1.000
_diffrn_measured_fraction_theta_max 0.995
_diffrn_measurement_device_type 'Bruker APEX-II CCD'
_diffrn_measurement_method '\w and \f scans'
_diffrn_radiation_monochromator graphite
_diffrn_radiation_type MoK\a
_diffrn_radiation_wavelength 0.71073
_diffrn_reflns_av_R_equivalents 0.0182
_diffrn_reflns_av_unetI/netI 0.0152
_diffrn_reflns_Laue_measured_fraction_full 1.000
_diffrn_reflns_Laue_measured_fraction_max 0.995
_diffrn_reflns_limit_h_max 14
_diffrn_reflns_limit_h_min -14
_diffrn_reflns_limit_k_max 29
_diffrn_reflns_limit_k_min -23
_diffrn_reflns_limit_l_max 11
_diffrn_reflns_limit_l_min -19
_diffrn_reflns_number 38870
_diffrn_reflns_point_group_measured_fraction_full 1.000
_diffrn_reflns_point_group_measured_fraction_max 0.995
_diffrn_reflns_theta_full 25.242
_diffrn_reflns_theta_max 30.164
_diffrn_reflns_theta_min 1.884
_diffrn_source 'sealed tube'
_exptl_absorpt_coefficient_mu 1.147
_exptl_absorpt_correction_T_max 0.7460
_exptl_absorpt_correction_T_min 0.6786
_exptl_absorpt_correction_type multi-scan
_exptl_absorpt_process_details 'SADABS-2014/5 - Bruker AXS'
_exptl_crystal_colour colourless
_exptl_crystal_density_diffrn 1.345
_exptl_crystal_density_method 'not measured'
_exptl_crystal_description block
_exptl_crystal_F_000 1152
_exptl_crystal_size_max 0.21
_exptl_crystal_size_mid 0.17
_exptl_crystal_size_min 0.17
_refine_diff_density_max 0.384
_refine_diff_density_min -0.280
_refine_diff_density_rms 0.048
_refine_ls_extinction_method none
_refine_ls_goodness_of_fit_ref 1.021
_refine_ls_hydrogen_treatment constr
_refine_ls_matrix_type full
_refine_ls_number_parameters 344
_refine_ls_number_reflns 8095
_refine_ls_number_restraints 0
_refine_ls_restrained_S_all 1.021
_refine_ls_R_factor_all 0.0334
_refine_ls_R_factor_gt 0.0255
_refine_ls_shift/su_max 0.003
_refine_ls_shift/su_mean 0.000
_refine_ls_structure_factor_coef Fsqd
_refine_ls_weighting_details 'w=1/[\s^2^(Fo^2^)+(0.0321P)^2^+1.0920P] where P=(Fo^2^+2Fc^2^)/3'
_refine_ls_weighting_scheme calc
_refine_ls_wR_factor_gt 0.0635
_refine_ls_wR_factor_ref 0.0674
_reflns_number_gt 6930
_reflns_number_total 8095
_reflns_threshold_expression 'I > 2\s(I)'
_cod_data_source_file ja8b09851_si_002.cif
_cod_data_source_block Compound_14
_cod_database_code 4133393
_shelx_shelxl_version_number 2014/7
_shelx_space_group_comment
;
The symmetry employed for this shelxl refinement is uniquely defined
by the following loop, which should always be used as a source of
symmetry information in preference to the above space-group names.
They are only intended as comments.
;
_olex2_refinement_description
;
1. Fixed Uiso
 At 1.2 times of:
  All C(H) groups
 At 1.5 times of:
  All C(H,H,H) groups
2.a Aromatic/amide H refined with riding coordinates:
 C2(H2), C6(H6), C7(H7), C8(H8), C9(H9), C10(H10), C12(H12), C13(H13),
 C14(H14), C15(H15), C16(H16), C18(H18), C19(H19), C20(H20), C21(H21), C22(H22),
  C24(H24), C25(H25), C26(H26), C27(H27), C28(H28), C30(H30), C31(H31),
 C32(H32), C33(H33), C34(H34)
2.b Idealised Me refined as rotating group:
 C4(H4A,H4B,H4C)
;
_olex2_date_sample_data_collection 2017-07-24
_olex2_date_sample_submission 2017-06-06
_olex2_exptl_crystal_mounting_method cryoloop
_olex2_submission_original_sample_id kd315
_olex2_submission_special_instructions 'No special instructions were received'

loop_
_space_group_symop_operation_xyz
'x, y, z'
'-x, y+1/2, -z+1/2'
'-x, -y, -z'
'x, -y-1/2, z-1/2'

loop_
_atom_site_label
_atom_site_type_symbol
_atom_site_fract_x
_atom_site_fract_y
_atom_site_fract_z
_atom_site_U_iso_or_equiv
_atom_site_adp_type
_atom_site_occupancy
_atom_site_site_symmetry_order
_atom_site_calc_flag
_atom_site_refinement_flags_posn
Ge1 Ge 0.26233(2) 0.37583(2) 0.40837(2) 0.01962(4) Uani 1 1 d .
O1 O 0.38565(10) 0.44003(5) 0.08681(7) 0.02917(19) Uani 1 1 d .
O2 O 0.54400(10) 0.37137(5) 0.06974(7) 0.0294(2) Uani 1 1 d .
N1 N 0.49154(10) 0.36558(5) 0.21472(8) 0.0222(2) Uani 1 1 d .
C1 C 0.42372(12) 0.36847(5) 0.36931(9) 0.0201(2) Uani 1 1 d .
C2 C 0.39947(12) 0.37853(6) 0.26662(9) 0.0215(2) Uani 1 1 d .
H2 H 0.3118 0.3961 0.2247 0.026 Uiso 1 1 calc R
C3 C 0.46624(12) 0.39616(6) 0.11984(9) 0.0229(2) Uani 1 1 d .
C4 C 0.52481(17) 0.40088(8) -0.03047(11) 0.0373(3) Uani 1 1 d .
H4A H 0.4262 0.4002 -0.0759 0.056 Uiso 1 1 calc GR
H4B H 0.5777 0.3772 -0.0649 0.056 Uiso 1 1 calc GR
H4C H 0.5574 0.4453 -0.0187 0.056 Uiso 1 1 calc GR
C5 C 0.56094(11) 0.34942(6) 0.44930(9) 0.0199(2) Uani 1 1 d .
C6 C 0.58570(13) 0.28807(6) 0.49285(9) 0.0242(2) Uani 1 1 d .
H6 H 0.5127 0.2576 0.4733 0.029 Uiso 1 1 calc R
C7 C 0.71589(14) 0.27129(7) 0.56432(10) 0.0306(3) Uani 1 1 d .
H7 H 0.7322 0.2291 0.5922 0.037 Uiso 1 1 calc R
C8 C 0.82243(14) 0.31571(8) 0.59531(10) 0.0330(3) Uani 1 1 d .
H8 H 0.9117 0.3040 0.6441 0.040 Uiso 1 1 calc R
C9 C 0.79849(14) 0.37704(7) 0.55515(11) 0.0315(3) Uani 1 1 d .
H9 H 0.8710 0.4078 0.5773 0.038 Uiso 1 1 calc R
C10 C 0.66859(13) 0.39409(6) 0.48239(10) 0.0262(2) Uani 1 1 d .
H10 H 0.6529 0.4364 0.4550 0.031 Uiso 1 1 calc R
C11 C 0.58262(12) 0.31077(6) 0.24733(9) 0.0206(2) Uani 1 1 d .
C12 C 0.52557(13) 0.25017(6) 0.23381(10) 0.0263(2) Uani 1 1 d .
H12 H 0.4284 0.2446 0.1987 0.032 Uiso 1 1 calc R
C13 C 0.61116(16) 0.19744(7) 0.27184(11) 0.0330(3) Uani 1 1 d .
H13 H 0.5725 0.1556 0.2628 0.040 Uiso 1 1 calc R
C14 C 0.75224(16) 0.20574(7) 0.32279(11) 0.0346(3) Uani 1 1 d .
H14 H 0.8104 0.1697 0.3501 0.041 Uiso 1 1 calc R
C15 C 0.80892(14) 0.26632(7) 0.33411(11) 0.0315(3) Uani 1 1 d .
H15 H 0.9063 0.2717 0.3681 0.038 Uiso 1 1 calc R
C16 C 0.72468(12) 0.31933(6) 0.29620(9) 0.0244(2) Uani 1 1 d .
H16 H 0.7638 0.3610 0.3036 0.029 Uiso 1 1 calc R
C17 C 0.29046(12) 0.42509(6) 0.53605(9) 0.0223(2) Uani 1 1 d .
C18 C 0.17387(14) 0.44646(7) 0.55414(11) 0.0311(3) Uani 1 1 d .
H18 H 0.0843 0.4400 0.5014 0.037 Uiso 1 1 calc R
C19 C 0.18706(16) 0.47695(7) 0.64806(12) 0.0361(3) Uani 1 1 d .
H19 H 0.1068 0.4907 0.6596 0.043 Uiso 1 1 calc R
C20 C 0.31726(16) 0.48728(7) 0.72480(11) 0.0334(3) Uani 1 1 d .
H20 H 0.3264 0.5079 0.7892 0.040 Uiso 1 1 calc R
C21 C 0.43391(15) 0.46757(7) 0.70772(10) 0.0310(3) Uani 1 1 d .
H21 H 0.5233 0.4752 0.7600 0.037 Uiso 1 1 calc R
C22 C 0.42065(13) 0.43657(6) 0.61396(10) 0.0263(2) Uani 1 1 d .
H22 H 0.5014 0.4231 0.6029 0.032 Uiso 1 1 calc R
C23 C 0.20743(12) 0.28969(6) 0.43304(10) 0.0249(2) Uani 1 1 d .
C24 C 0.20312(15) 0.23954(7) 0.36409(13) 0.0369(3) Uani 1 1 d .
H24 H 0.2254 0.2475 0.3037 0.044 Uiso 1 1 calc R
C25 C 0.16644(17) 0.17781(8) 0.38289(16) 0.0481(4) Uani 1 1 d .
H25 H 0.1635 0.1441 0.3352 0.058 Uiso 1 1 calc R
C26 C 0.13438(17) 0.16570(8) 0.47089(15) 0.0470(4) Uani 1 1 d .
H26 H 0.1104 0.1236 0.4840 0.056 Uiso 1 1 calc R
C27 C 0.13716(17) 0.21439(8) 0.53929(13) 0.0438(4) Uani 1 1 d .
H27 H 0.1141 0.2060 0.5993 0.053 Uiso 1 1 calc R
C28 C 0.17380(14) 0.27612(7) 0.52079(11) 0.0321(3) Uani 1 1 d .
H28 H 0.1759 0.3095 0.5688 0.038 Uiso 1 1 calc R
C29 C 0.11676(12) 0.41664(6) 0.28961(9) 0.0232(2) Uani 1 1 d .
C30 C 0.13290(14) 0.48048(7) 0.26660(12) 0.0327(3) Uani 1 1 d .
H30 H 0.2114 0.5038 0.3113 0.039 Uiso 1 1 calc R
C31 C 0.03576(17) 0.51050(8) 0.17930(14) 0.0431(4) Uani 1 1 d .
H31 H 0.0484 0.5540 0.1645 0.052 Uiso 1 1 calc R
C32 C -0.07909(17) 0.47732(9) 0.11394(13) 0.0455(4) Uani 1 1 d .
H32 H -0.1456 0.4978 0.0543 0.055 Uiso 1 1 calc R
C33 C -0.09651(16) 0.41431(9) 0.13585(13) 0.0444(4) Uani 1 1 d .
H33 H -0.1754 0.3913 0.0910 0.053 Uiso 1 1 calc R
C34 C 0.00056(14) 0.38398(7) 0.22314(11) 0.0320(3) Uani 1 1 d .
H34 H -0.0128 0.3405 0.2374 0.038 Uiso 1 1 calc R

loop_
_atom_site_aniso_label
_atom_site_aniso_U_11
_atom_site_aniso_U_22
_atom_site_aniso_U_33
_atom_site_aniso_U_23
_atom_site_aniso_U_13
_atom_site_aniso_U_12
Ge1 0.01821(6) 0.02123(6) 0.02001(6) -0.00021(4) 0.00780(4) 0.00091(4)
O1 0.0317(5) 0.0290(5) 0.0254(4) 0.0046(4) 0.0091(4) 0.0069(4)
O2 0.0348(5) 0.0361(5) 0.0214(4) 0.0054(4) 0.0153(4) 0.0085(4)
N1 0.0212(4) 0.0271(5) 0.0194(4) 0.0031(4) 0.0087(4) 0.0054(4)
C1 0.0181(5) 0.0210(5) 0.0216(5) -0.0002(4) 0.0079(4) 0.0010(4)
C2 0.0179(5) 0.0247(5) 0.0219(5) 0.0002(4) 0.0074(4) 0.0028(4)
C3 0.0227(5) 0.0261(6) 0.0188(5) -0.0003(4) 0.0065(4) -0.0004(4)
C4 0.0456(8) 0.0480(9) 0.0233(6) 0.0079(6) 0.0186(6) 0.0058(7)
C5 0.0191(5) 0.0243(5) 0.0171(5) -0.0006(4) 0.0076(4) 0.0013(4)
C6 0.0244(5) 0.0265(6) 0.0227(5) 0.0025(4) 0.0101(4) -0.0006(4)
C7 0.0322(6) 0.0338(7) 0.0248(6) 0.0087(5) 0.0096(5) 0.0069(5)
C8 0.0230(6) 0.0473(8) 0.0237(6) 0.0017(6) 0.0031(5) 0.0054(5)
C9 0.0224(6) 0.0388(7) 0.0299(6) -0.0068(5) 0.0059(5) -0.0059(5)
C10 0.0250(6) 0.0247(6) 0.0279(6) -0.0010(5) 0.0089(5) -0.0016(5)
C11 0.0203(5) 0.0248(5) 0.0176(5) 0.0014(4) 0.0082(4) 0.0028(4)
C12 0.0272(6) 0.0291(6) 0.0229(5) -0.0032(5) 0.0098(5) -0.0039(5)
C13 0.0491(8) 0.0233(6) 0.0302(6) -0.0013(5) 0.0191(6) -0.0017(6)
C14 0.0426(8) 0.0331(7) 0.0304(7) 0.0073(5) 0.0165(6) 0.0152(6)
C15 0.0237(6) 0.0420(8) 0.0281(6) 0.0053(5) 0.0090(5) 0.0084(5)
C16 0.0217(5) 0.0286(6) 0.0231(5) 0.0005(5) 0.0088(4) -0.0002(4)
C17 0.0260(5) 0.0203(5) 0.0225(5) 0.0009(4) 0.0113(4) 0.0011(4)
C18 0.0262(6) 0.0375(7) 0.0318(6) -0.0049(5) 0.0134(5) 0.0004(5)
C19 0.0383(7) 0.0403(8) 0.0375(7) -0.0059(6) 0.0231(6) 0.0032(6)
C20 0.0480(8) 0.0298(7) 0.0257(6) -0.0034(5) 0.0176(6) 0.0023(6)
C21 0.0351(7) 0.0298(6) 0.0236(6) -0.0014(5) 0.0058(5) 0.0028(5)
C22 0.0276(6) 0.0254(6) 0.0254(6) 0.0010(5) 0.0095(5) 0.0046(5)
C23 0.0175(5) 0.0241(6) 0.0296(6) 0.0018(5) 0.0047(4) -0.0003(4)
C24 0.0328(7) 0.0314(7) 0.0458(8) -0.0061(6) 0.0139(6) -0.0012(6)
C25 0.0383(8) 0.0276(7) 0.0690(12) -0.0100(7) 0.0092(8) -0.0015(6)
C26 0.0347(7) 0.0289(7) 0.0605(10) 0.0132(7) -0.0018(7) -0.0061(6)
C27 0.0390(8) 0.0425(9) 0.0399(8) 0.0159(7) 0.0031(6) -0.0113(7)
C28 0.0291(6) 0.0335(7) 0.0287(6) 0.0056(5) 0.0051(5) -0.0052(5)
C29 0.0205(5) 0.0278(6) 0.0229(5) 0.0013(4) 0.0099(4) 0.0048(4)
C30 0.0295(6) 0.0284(6) 0.0375(7) 0.0023(5) 0.0094(6) 0.0031(5)
C31 0.0418(8) 0.0357(8) 0.0496(9) 0.0160(7) 0.0146(7) 0.0105(6)
C32 0.0360(8) 0.0567(10) 0.0379(8) 0.0176(7) 0.0069(6) 0.0132(7)
C33 0.0283(7) 0.0554(10) 0.0379(8) 0.0059(7) -0.0010(6) -0.0019(7)
C34 0.0239(6) 0.0370(7) 0.0321(7) 0.0042(6) 0.0072(5) -0.0010(5)

loop_
_atom_type_symbol
_atom_type_description
_atom_type_scat_dispersion_real
_atom_type_scat_dispersion_imag
_atom_type_scat_source
C C 0.0033 0.0016 'International Tables Vol C Tables 4.2.6.8 and 6.1.1.4'
H H 0.0000 0.0000 'International Tables Vol C Tables 4.2.6.8 and 6.1.1.4'
Ge Ge 0.1547 1.8001 'International Tables Vol C Tables 4.2.6.8 and 6.1.1.4'
N N 0.0061 0.0033 'International Tables Vol C Tables 4.2.6.8 and 6.1.1.4'
O O 0.0106 0.0060 'International Tables Vol C Tables 4.2.6.8 and 6.1.1.4'

loop_
_geom_angle_atom_site_label_1
_geom_angle_atom_site_label_2
_geom_angle_atom_site_label_3
_geom_angle
C1 Ge1 C23 108.15(5)
C1 Ge1 C29 106.81(5)
C17 Ge1 C1 115.40(5)
C17 Ge1 C23 106.81(5)
C17 Ge1 C29 108.68(5)
C29 Ge1 C23 111.03(5)
C3 O2 C4 114.83(10)
C2 N1 C11 119.13(9)
C3 N1 C2 116.98(10)
C3 N1 C11 121.95(10)
C2 C1 Ge1 115.30(8)
C2 C1 C5 123.99(10)
C5 C1 Ge1 120.63(8)
N1 C2 H2 116.8
C1 C2 N1 126.39(11)
C1 C2 H2 116.8
O1 C3 O2 124.69(11)
O1 C3 N1 124.30(11)
O2 C3 N1 111.01(10)
O2 C4 H4A 109.5
O2 C4 H4B 109.5
O2 C4 H4C 109.5
H4A C4 H4B 109.5
H4A C4 H4C 109.5
H4B C4 H4C 109.5
C6 C5 C1 122.03(11)
C6 C5 C10 118.58(11)
C10 C5 C1 119.39(11)
C5 C6 H6 119.7
C7 C6 C5 120.51(12)
C7 C6 H6 119.7
C6 C7 H7 119.8
C8 C7 C6 120.35(13)
C8 C7 H7 119.8
C7 C8 H8 120.1
C9 C8 C7 119.78(12)
C9 C8 H8 120.1
C8 C9 H9 119.9
C8 C9 C10 120.26(12)
C10 C9 H9 119.9
C5 C10 H10 119.8
C9 C10 C5 120.47(12)
C9 C10 H10 119.8
C12 C11 N1 119.03(10)
C12 C11 C16 120.66(11)
C16 C11 N1 120.23(11)
C11 C12 H12 120.2
C11 C12 C13 119.58(12)
C13 C12 H12 120.2
C12 C13 H13 120.0
C14 C13 C12 120.04(13)
C14 C13 H13 120.0
C13 C14 H14 120.0
C13 C14 C15 120.07(13)
C15 C14 H14 120.0
C14 C15 H15 119.8
C14 C15 C16 120.44(12)
C16 C15 H15 119.8
C11 C16 H16 120.4
C15 C16 C11 119.17(12)
C15 C16 H16 120.4
C18 C17 Ge1 118.42(9)
C22 C17 Ge1 123.34(9)
C22 C17 C18 118.10(11)
C17 C18 H18 119.5
C19 C18 C17 121.02(13)
C19 C18 H18 119.5
C18 C19 H19 120.0
C20 C19 C18 119.91(13)
C20 C19 H19 120.0
C19 C20 H20 120.0
C21 C20 C19 119.99(12)
C21 C20 H20 120.0
C20 C21 H21 119.9
C20 C21 C22 120.11(13)
C22 C21 H21 119.9
C17 C22 H22 119.6
C21 C22 C17 120.86(12)
C21 C22 H22 119.6
C24 C23 Ge1 120.87(11)
C28 C23 Ge1 121.18(10)
C28 C23 C24 117.94(13)
C23 C24 H24 119.6
C25 C24 C23 120.81(16)
C25 C24 H24 119.6
C24 C25 H25 120.0
C26 C25 C24 119.96(16)
C26 C25 H25 120.0
C25 C26 H26 119.9
C27 C26 C25 120.16(15)
C27 C26 H26 119.9
C26 C27 H27 120.0
C26 C27 C28 120.04(16)
C28 C27 H27 120.0
C23 C28 H28 119.5
C27 C28 C23 121.08(15)
C27 C28 H28 119.5
C30 C29 Ge1 118.88(10)
C34 C29 Ge1 122.85(10)
C34 C29 C30 118.18(12)
C29 C30 H30 119.5
C31 C30 C29 120.93(14)
C31 C30 H30 119.5
C30 C31 H31 119.9
C32 C31 C30 120.16(15)
C32 C31 H31 119.9
C31 C32 H32 120.2
C33 C32 C31 119.53(14)
C33 C32 H32 120.2
C32 C33 H33 119.7
C32 C33 C34 120.55(15)
C34 C33 H33 119.7
C29 C34 C33 120.65(14)
C29 C34 H34 119.7
C33 C34 H34 119.7

loop_
_geom_bond_atom_site_label_1
_geom_bond_atom_site_label_2
_geom_bond_distance
Ge1 C1 1.9483(11)
Ge1 C17 1.9463(12)
Ge1 C23 1.9549(12)
Ge1 C29 1.9506(12)
O1 C3 1.2096(15)
O2 C3 1.3424(15)
O2 C4 1.4419(15)
N1 C2 1.4134(15)
N1 C3 1.3759(15)
N1 C11 1.4463(15)
C1 C2 1.3416(16)
C1 C5 1.4901(16)
C2 H2 0.9500
C4 H4A 0.9800
C4 H4B 0.9800
C4 H4C 0.9800
C5 C6 1.3952(17)
C5 C10 1.3968(17)
C6 H6 0.9500
C6 C7 1.3853(18)
C7 H7 0.9500
C7 C8 1.385(2)
C8 H8 0.9500
C8 C9 1.379(2)
C9 H9 0.9500
C9 C10 1.3906(18)
C10 H10 0.9500
C11 C12 1.3811(17)
C11 C16 1.3870(16)
C12 H12 0.9500
C12 C13 1.3894(19)
C13 H13 0.9500
C13 C14 1.380(2)
C14 H14 0.9500
C14 C15 1.380(2)
C15 H15 0.9500
C15 C16 1.3867(18)
C16 H16 0.9500
C17 C18 1.3985(17)
C17 C22 1.3939(17)
C18 H18 0.9500
C18 C19 1.3892(19)
C19 H19 0.9500
C19 C20 1.384(2)
C20 H20 0.9500
C20 C21 1.381(2)
C21 H21 0.9500
C21 C22 1.3919(18)
C22 H22 0.9500
C23 C24 1.3967(19)
C23 C28 1.3945(19)
C24 H24 0.9500
C24 C25 1.396(2)
C25 H25 0.9500
C25 C26 1.383(3)
C26 H26 0.9500
C26 C27 1.372(3)
C27 H27 0.9500
C27 C28 1.394(2)
C28 H28 0.9500
C29 C30 1.3946(19)
C29 C34 1.3886(18)
C30 H30 0.9500
C30 C31 1.389(2)
C31 H31 0.9500
C31 C32 1.380(2)
C32 H32 0.9500
C32 C33 1.377(3)
C33 H33 0.9500
C33 C34 1.392(2)
C34 H34 0.9500
